data_2238038
loop_
_publ_author_name
'Srinivasan, Thothadri'
'Kalpana, Venkatesan'
'Rajakumar, Perumal'
'Velmurugan, Devadasan'

_publ_section_title
;
 8,15-Dioxa-10,13-diazatetracyclo[14.4.0.0^2,7^.0^9,14^]icosa-1(16),2,4,6,9(14),10,12,17,19-nonaene
;
_journal_coeditor_code SU2586
_journal_issue 5
_journal_name_full 'Acta Crystallographica Section E'
_journal_page_first o813
_journal_page_last o814
_journal_paper_doi 10.1107/S1600536813011318
_journal_volume 69
_journal_year 2013
_chemical_formula_iupac 'C16 H10 N2 O2'
_chemical_formula_moiety 'C16 H10 N2 O2'
_chemical_formula_sum 'C16 H10 N2 O2'
_chemical_formula_weight 262.26
_chemical_name_systematic
8,15-Dioxa-10,13-diazatetracyclo[14.4.0.0^2,7^.0^9,14^]icosa-1(16),2,4,6,9(14),10,12,17,19-nonaene
_space_group_IT_number 60
_symmetry_cell_setting orthorhombic
_symmetry_space_group_name_Hall '-P 2n 2ab'
_symmetry_space_group_name_H-M 'P b c n'
_atom_sites_solution_hydrogens geom
_atom_sites_solution_primary direct
_atom_sites_solution_secondary difmap
_audit_creation_method SHELXL-97
_cell_angle_alpha 90.00
_cell_angle_beta 90.00
_cell_angle_gamma 90.00
_cell_formula_units_Z 4
_cell_length_a 14.429(3)
_cell_length_b 10.162(2)
_cell_length_c 8.3313(18)
_cell_measurement_reflns_used 1502
_cell_measurement_temperature 293(2)
_cell_measurement_theta_max 28.25
_cell_measurement_theta_min 2.45
_cell_volume 1221.6(4)
_computing_cell_refinement 'SAINT (Bruker, 2008)'
_computing_data_collection 'APEX2 (Bruker, 2008)'
_computing_data_reduction 'SAINT (Bruker, 2008)'
_computing_molecular_graphics
;
ORTEP-3 for Windows
(Farrugia, 2012) and Mercury (Macrae <i>et al.</i>, 2008)
;
_computing_publication_material 'SHELXL97 (Sheldrick, 2008) and PLATON (Spek, 2009)'
_computing_structure_refinement 'SHELXL97 (Sheldrick, 2008)'
_computing_structure_solution 'SHELXS97 (Sheldrick, 2008)'
_diffrn_ambient_temperature 293(2)
_diffrn_measured_fraction_theta_full 0.992
_diffrn_measured_fraction_theta_max 0.992
_diffrn_measurement_device_type 'Bruker SMART APEXII area-detector'
_diffrn_measurement_method '\w and \f scans'
_diffrn_radiation_monochromator graphite
_diffrn_radiation_source 'fine-focus sealed tube'
_diffrn_radiation_type MoK\a
_diffrn_radiation_wavelength 0.71073
_diffrn_reflns_av_R_equivalents 0.0286
_diffrn_reflns_av_sigmaI/netI 0.0268
_diffrn_reflns_limit_h_max 19
_diffrn_reflns_limit_h_min -18
_diffrn_reflns_limit_k_max 13
_diffrn_reflns_limit_k_min -5
_diffrn_reflns_limit_l_max 10
_diffrn_reflns_limit_l_min -7
_diffrn_reflns_number 6082
_diffrn_reflns_theta_full 28.25
_diffrn_reflns_theta_max 28.25
_diffrn_reflns_theta_min 2.45
_exptl_absorpt_coefficient_mu 0.096
_exptl_absorpt_correction_T_max 0.9810
_exptl_absorpt_correction_T_min 0.9717
_exptl_absorpt_correction_type multi-scan
_exptl_absorpt_process_details '(<i>SADABS</i>; Bruker, 2008)'
_exptl_crystal_colour Colourless
_exptl_crystal_density_diffrn 1.426
_exptl_crystal_density_method 'not measured'
_exptl_crystal_description Block
_exptl_crystal_F_000 544
_exptl_crystal_size_max 0.30
_exptl_crystal_size_mid 0.25
_exptl_crystal_size_min 0.20
_refine_diff_density_max 0.217
_refine_diff_density_min -0.129
_refine_ls_extinction_coef 0.012(3)
_refine_ls_extinction_expression Fc^*^=kFc[1+0.001xFc^2^\l^3^/sin(2\q)]^-1/4^
_refine_ls_extinction_method 'SHELXL97 (Sheldrick, 2008)'
_refine_ls_goodness_of_fit_ref 1.026
_refine_ls_hydrogen_treatment constr
_refine_ls_matrix_type full
_refine_ls_number_parameters 92
_refine_ls_number_reflns 1502
_refine_ls_number_restraints 0
_refine_ls_restrained_S_all 1.026
_refine_ls_R_factor_all 0.0411
_refine_ls_R_factor_gt 0.0325
_refine_ls_shift/su_max 0.000
_refine_ls_shift/su_mean 0.000
_refine_ls_structure_factor_coef Fsqd
_refine_ls_weighting_details 'calc w=1/[\s^2^(Fo^2^)+(0.0544P)^2^+0.1721P] where P=(Fo^2^+2Fc^2^)/3'
_refine_ls_weighting_scheme calc
_refine_ls_wR_factor_gt 0.0972
_refine_ls_wR_factor_ref 0.1058
_reflns_number_gt 1226
_reflns_number_total 1502
_reflns_threshold_expression I>2sigma(I)
_cod_data_source_file su2586.cif
_cod_data_source_block I
_cod_database_code 2238038
_cod_database_fobs_code 2238038

loop_
_symmetry_equiv_pos_as_xyz
'x, y, z'
'-x+1/2, -y+1/2, z+1/2'
'-x, y, -z+1/2'
'x+1/2, -y+1/2, -z'
'-x, -y, -z'
'x-1/2, y-1/2, -z-1/2'
'x, -y, z-1/2'
'-x-1/2, y-1/2, z'

loop_
_atom_site_type_symbol
_atom_site_label
_atom_site_fract_x
_atom_site_fract_y
_atom_site_fract_z
_atom_site_U_iso_or_equiv
_atom_site_adp_type
_atom_site_calc_flag
_atom_site_refinement_flags
_atom_site_occupancy
_atom_site_symmetry_multiplicity
C C1 0.53624(10) 1.14890(12) 0.19682(18) 0.0623(4) Uani d . 1 1
H H1 0.5600 1.2289 0.1616 0.075 Uiso calc R 1 1
C C2 0.53746(8) 0.92738(11) 0.19677(13) 0.0426(3) Uani d . 1 1
C C3 0.60493(7) 0.71770(11) 0.24296(13) 0.0395(3) Uani d . 1 1
C C4 0.54878(7) 0.61036(10) 0.27797(12) 0.0390(3) Uani d . 1 1
C C5 0.58736(8) 0.50933(12) 0.36919(14) 0.0480(3) Uani d . 1 1
H H5 0.5523 0.4349 0.3922 0.058 Uiso calc R 1 1
C C6 0.67748(9) 0.51846(14) 0.42609(16) 0.0568(4) Uani d . 1 1
H H6 0.7020 0.4509 0.4883 0.068 Uiso calc R 1 1
C C7 0.73073(8) 0.62674(15) 0.39094(15) 0.0594(4) Uani d . 1 1
H H7 0.7908 0.6328 0.4305 0.071 Uiso calc R 1 1
C C8 0.69529(8) 0.72654(12) 0.29713(15) 0.0505(3) Uani d . 1 1
H H8 0.7317 0.7989 0.2706 0.061 Uiso calc R 1 1
N N1 0.57395(7) 1.03683(10) 0.14200(14) 0.0546(3) Uani d . 1 1
O O1 0.57275(5) 0.81298(8) 0.13462(9) 0.0446(2) Uani d . 1 1

loop_
_atom_site_aniso_label
_atom_site_aniso_U_11
_atom_site_aniso_U_22
_atom_site_aniso_U_33
_atom_site_aniso_U_12
_atom_site_aniso_U_13
_atom_site_aniso_U_23
C1 0.0751(9) 0.0430(6) 0.0688(9) -0.0077(6) -0.0246(6) 0.0065(6)
C2 0.0464(6) 0.0431(6) 0.0383(6) -0.0018(4) -0.0088(4) 0.0017(4)
C3 0.0383(5) 0.0458(5) 0.0344(5) 0.0021(4) 0.0021(4) -0.0019(4)
C4 0.0382(5) 0.0429(5) 0.0357(5) 0.0033(4) 0.0052(4) -0.0026(4)
C5 0.0498(6) 0.0476(6) 0.0467(6) 0.0092(5) 0.0103(5) 0.0029(5)
C6 0.0547(7) 0.0697(8) 0.0461(6) 0.0241(6) 0.0024(5) 0.0049(6)
C7 0.0417(6) 0.0870(10) 0.0496(7) 0.0130(6) -0.0066(5) -0.0073(7)
C8 0.0394(6) 0.0623(7) 0.0497(7) -0.0040(5) -0.0005(5) -0.0078(6)
N1 0.0593(6) 0.0495(6) 0.0548(6) -0.0094(5) -0.0118(5) 0.0090(5)
O1 0.0486(5) 0.0467(4) 0.0384(4) -0.0009(3) 0.0040(3) 0.0041(3)

loop_
_atom_type_symbol
_atom_type_description
_atom_type_scat_dispersion_real
_atom_type_scat_dispersion_imag
_atom_type_scat_source
C C 0.0033 0.0016 'International Tables Vol C Tables 4.2.6.8 and 6.1.1.4'
H H 0.0000 0.0000 'International Tables Vol C Tables 4.2.6.8 and 6.1.1.4'
N N 0.0061 0.0033 'International Tables Vol C Tables 4.2.6.8 and 6.1.1.4'
O O 0.0106 0.0060 'International Tables Vol C Tables 4.2.6.8 and 6.1.1.4'

loop_
_geom_angle_atom_site_label_1
_geom_angle_atom_site_label_2
_geom_angle_atom_site_label_3
_geom_angle_site_symmetry_1
_geom_angle_site_symmetry_3
_geom_angle
N1 C1 C1 . 3_655 121.95(8)
N1 C1 H1 . . 119.0
C1 C1 H1 3_655 . 119.0
N1 C2 O1 . . 116.01(10)
N1 C2 C2 . 3_655 122.05(7)
O1 C2 C2 . 3_655 121.79(6)
C8 C3 C4 . . 122.16(11)
C8 C3 O1 . . 118.51(10)
C4 C3 O1 . . 118.93(9)
C3 C4 C5 . . 117.38(10)
C3 C4 C4 . 3_655 119.18(8)
C5 C4 C4 . 3_655 123.41(8)
C6 C5 C4 . . 120.77(12)
C6 C5 H5 . . 119.6
C4 C5 H5 . . 119.6
C7 C6 C5 . . 120.33(12)
C7 C6 H6 . . 119.8
C5 C6 H6 . . 119.8
C6 C7 C8 . . 120.18(11)
C6 C7 H7 . . 119.9
C8 C7 H7 . . 119.9
C7 C8 C3 . . 119.14(11)
C7 C8 H8 . . 120.4
C3 C8 H8 . . 120.4
C2 N1 C1 . . 115.99(12)
C2 O1 C3 . . 117.73(8)

loop_
_geom_bond_atom_site_label_1
_geom_bond_atom_site_label_2
_geom_bond_site_symmetry_2
_geom_bond_distance
C1 N1 . 1.3423(17)
C1 C1 3_655 1.371(3)
C1 H1 . 0.9300
C2 N1 . 1.3124(15)
C2 O1 . 1.3707(14)
C2 C2 3_655 1.398(2)
C3 C8 . 1.3826(15)
C3 C4 . 1.3897(15)
C3 O1 . 1.4029(13)
C4 C5 . 1.3935(16)
C4 C4 3_655 1.483(2)
C5 C6 . 1.3871(17)
C5 H5 . 0.9300
C6 C7 . 1.374(2)
C6 H6 . 0.9300
C7 C8 . 1.3787(18)
C7 H7 . 0.9300
C8 H8 . 0.9300

loop_
_geom_torsion_atom_site_label_1
_geom_torsion_atom_site_label_2
_geom_torsion_atom_site_label_3
_geom_torsion_atom_site_label_4
_geom_torsion_site_symmetry_1
_geom_torsion_site_symmetry_4
_geom_torsion
C8 C3 C4 C5 . . -0.82(16)
O1 C3 C4 C5 . . 171.84(9)
C8 C3 C4 C4 . 3_655 177.25(11)
O1 C3 C4 C4 . 3_655 -10.09(16)
C3 C4 C5 C6 . . 1.84(16)
C4 C4 C5 C6 3_655 . -176.15(12)
C4 C5 C6 C7 . . -1.07(18)
C5 C6 C7 C8 . . -0.78(19)
C6 C7 C8 C3 . . 1.78(18)
C4 C3 C8 C7 . . -0.97(17)
O1 C3 C8 C7 . . -173.66(10)
O1 C2 N1 C1 . . 176.77(10)
C2 C2 N1 C1 3_655 . 1.3(2)
C1 C1 N1 C2 3_655 . -0.2(2)
N1 C2 O1 C3 . . 126.38(10)
C2 C2 O1 C3 3_655 . -58.13(16)
C8 C3 O1 C2 . . -86.29(12)
C4 C3 O1 C2 . . 100.77(11)
